data_1516930
loop_
_publ_author_name
'Katsura Mochizuki'
'Junpei Takahashi'
'Yukiko Ishima'
'Tomomi Shindo'

_publ_section_title
;
 Synthesis and structures of urea-coordinated dinickel(II) complexes with
 binucleating ligand
 1,3-bis(N-(2-(dimethylamino)ethyl)-N-methylamino)propan-2-ol (HL1) and
 its a nalogs
;
_journal_name_full
;
Inorganica Chimica Acta
;
_journal_page_first 151
_journal_page_last 158
_journal_volume 400
_journal_year 2013
_chemical_formula_sum 'C40 H60 B Cl2 N7 Ni2 O3'
_chemical_formula_weight 886.08
_space_group_IT_number 14
_symmetry_cell_setting monoclinic
_symmetry_space_group_name_Hall '-P 2ybc'
_symmetry_space_group_name_H-M 'P 1 21/c 1'
_atom_sites_solution_hydrogens geom
_atom_sites_solution_primary direct
_atom_sites_solution_secondary difmap
_cell_angle_alpha 90.00
_cell_angle_beta 101.445(16)
_cell_angle_gamma 90.00
_cell_formula_units_Z 4
_cell_length_a 18.230(3)
_cell_length_b 15.284(3)
_cell_length_c 16.364(4)
_cell_measurement_reflns_used 22
_cell_measurement_temperature 298(2)
_cell_measurement_theta_max 17.31
_cell_measurement_theta_min 16.10
_cell_volume 4468.8(16)
_computing_cell_refinement 'MXC(MAC Science)'
_computing_data_collection 'MXC(MAC Science)'
_computing_data_reduction 'MXC(MAC Science)'
_computing_molecular_graphics Ortep-3
_computing_structure_refinement 'SHELXL-97 (Sheldrick, 1997)'
_computing_structure_solution 'Sir-92 in MAXUS'
_diffrn_ambient_temperature 298(2)
_diffrn_measured_fraction_theta_full 1.000
_diffrn_measured_fraction_theta_max 1.000
_diffrn_measurement_device_type 'Mac Science MXC3K'
_diffrn_measurement_method 2theta-Omega
_diffrn_radiation_monochromator Graphite
_diffrn_radiation_source 'fine-focus sealed tube'
_diffrn_radiation_type MoK\a
_diffrn_radiation_wavelength 0.71073
_diffrn_reflns_av_R_equivalents 0.0245
_diffrn_reflns_av_sigmaI/netI 0.0691
_diffrn_reflns_limit_h_max 23
_diffrn_reflns_limit_h_min -23
_diffrn_reflns_limit_k_max 0
_diffrn_reflns_limit_k_min -19
_diffrn_reflns_limit_l_max 21
_diffrn_reflns_limit_l_min 0
_diffrn_reflns_number 10609
_diffrn_reflns_theta_full 27.50
_diffrn_reflns_theta_max 27.50
_diffrn_reflns_theta_min 1.75
_diffrn_standards_decay_% 32.258
_diffrn_standards_interval_count 100
_diffrn_standards_number 3
_exptl_absorpt_coefficient_mu 1.006
_exptl_absorpt_correction_T_max 1.000
_exptl_absorpt_correction_T_min 0.935
_exptl_absorpt_correction_type psi-scan
_exptl_absorpt_process_details
;
psi-scan (North, Philips & Mathews, 1968)
;
_exptl_crystal_colour Green
_exptl_crystal_density_diffrn 1.317
_exptl_crystal_density_method 'not measured'
_exptl_crystal_description Plate
_exptl_crystal_F_000 1872
_exptl_crystal_size_max 0.50
_exptl_crystal_size_mid 0.40
_exptl_crystal_size_min 0.15
_refine_diff_density_max 1.403
_refine_diff_density_min -0.412
_refine_diff_density_rms 0.111
_refine_ls_extinction_method none
_refine_ls_goodness_of_fit_ref 1.024
_refine_ls_hydrogen_treatment constr
_refine_ls_matrix_type full
_refine_ls_number_parameters 496
_refine_ls_number_reflns 10247
_refine_ls_number_restraints 0
_refine_ls_restrained_S_all 1.024
_refine_ls_R_factor_all 0.1336
_refine_ls_R_factor_gt 0.0763
_refine_ls_shift/su_max 0.001
_refine_ls_shift/su_mean 0.000
_refine_ls_structure_factor_coef Fsqd
_refine_ls_weighting_details 'calc w=1/[\s^2^(Fo^2^)+(0.1093P)^2^+5.8265P] where P=(Fo^2^+2Fc^2^)/3'
_refine_ls_weighting_scheme calc
_refine_ls_wR_factor_gt 0.1716
_refine_ls_wR_factor_ref 0.2124
_reflns_number_gt 6177
_reflns_number_total 10247
_reflns_threshold_expression >2sigma(I)
_cod_data_source_file ICA-2013-400-151-158-3.cif
_cod_data_source_block 5+urea+NiCl
_cod_depositor_comments
;
The following automatic conversions were performed:

'_exptl_absorpt_correction_type' value 'Psi-Scan' changed to
'psi-scan' according to the built-in table from CIF Core dictionary
named 'cif_core.dic' version 2.4.1 from 2010-06-29.

Automatic conversion script
Id: cif_fix_values 2281 2013-09-26 08:29:07Z andrius 
;
_cod_original_cell_volume 4468.8(15)
_cod_original_sg_symbol_H-M 'P 21/c'
_cod_database_code 1516930

loop_
_symmetry_equiv_pos_as_xyz
'x, y, z'
'-x, y+1/2, -z+1/2'
'-x, -y, -z'
'x, -y-1/2, z-1/2'

loop_
_atom_site_label
_atom_site_type_symbol
_atom_site_fract_x
_atom_site_fract_y
_atom_site_fract_z
_atom_site_U_iso_or_equiv
_atom_site_adp_type
_atom_site_occupancy
_atom_site_symmetry_multiplicity
_atom_site_calc_flag
_atom_site_refinement_flags
Ni2 Ni 0.60366(3) -0.61172(4) 1.19798(4) 0.03411(19) Uani 1 1 d .
Ni1 Ni 0.74399(3) -0.51359(4) 1.19691(4) 0.03344(19) Uani 1 1 d .
Cl40 Cl 0.62328(7) -0.44957(8) 1.21040(9) 0.0423(3) Uani 1 1 d .
Cl50 Cl 0.66354(8) -0.59770(10) 1.07010(8) 0.0492(3) Uani 1 1 d .
O20 O 0.70985(17) -0.6133(2) 1.25668(19) 0.0311(7) Uani 1 1 d .
O60 O 0.50066(19) -0.6168(2) 1.1215(2) 0.0483(9) Uani 1 1 d .
N1 N 0.8045(2) -0.4443(3) 1.3006(3) 0.0430(10) Uani 1 1 d .
N4 N 0.8396(2) -0.5901(3) 1.2065(3) 0.0429(10) Uani 1 1 d .
N32 N 0.7668(2) -0.4231(3) 1.1111(3) 0.0443(11) Uani 1 1 d .
N8 N 0.6164(2) -0.7481(3) 1.2093(3) 0.0431(10) Uani 1 1 d .
N63 N 0.3995(3) -0.5906(3) 1.0231(3) 0.0551(13) Uani 1 1 d .
H63A H 0.3839 -0.5416 0.9759 0.066 Uiso 1 1 d R
H63B H 0.3912 -0.6449 1.0024 0.066 Uiso 1 1 d R
N11 N 0.5538(3) -0.6215(3) 1.3054(3) 0.0467(11) Uani 1 1 d .
C77 C 0.7994(3) 0.0021(3) 1.2451(3) 0.0381(11) Uani 1 1 d .
N62 N 0.4663(3) -0.4769(3) 1.0882(3) 0.0497(12) Uani 1 1 d .
H62A H 0.5132 -0.4514 1.1244 0.060 Uiso 1 1 d R
H62B H 0.4302 -0.4452 1.0434 0.060 Uiso 1 1 d R
C83 C 0.7363(3) -0.0986(3) 1.1137(3) 0.0385(11) Uani 1 1 d .
C6 C 0.7481(3) -0.6933(3) 1.2517(3) 0.0430(13) Uani 1 1 d .
H6 H 0.7678 -0.7124 1.3076 0.052 Uiso 1 1 d R
C93 C 0.9507(5) -0.2381(6) 1.1362(10) 0.120(5) Uani 1 1 d .
H93 H 0.9676 -0.2686 1.0920 0.144 Uiso 1 1 d R
C61 C 0.4584(3) -0.5632(4) 1.0787(3) 0.0413(12) Uani 1 1 d .
C31 C 0.7729(3) -0.3790(4) 1.0585(4) 0.0476(13) Uani 1 1 d .
C71 C 0.8383(3) 0.0309(3) 1.1008(3) 0.0395(12) Uani 1 1 d .
C89 C 0.8771(3) -0.1227(3) 1.1832(4) 0.0490(14) Uani 1 1 d .
C86 C 0.6046(3) -0.1924(4) 1.0444(4) 0.0542(15) Uani 1 1 d .
H86 H 0.5596 -0.2233 1.0204 0.065 Uiso 1 1 d R
C5 C 0.8141(3) -0.6810(4) 1.2046(4) 0.0518(14) Uani 1 1 d .
H5A H 0.7970 -0.6997 1.1480 0.062 Uiso 1 1 d R
H5B H 0.8550 -0.7173 1.2308 0.062 Uiso 1 1 d R
C82 C 0.7373(3) -0.0082(4) 1.2813(4) 0.0516(14) Uani 1 1 d .
H82 H 0.6973 -0.0462 1.2558 0.062 Uiso 1 1 d R
C76 C 0.7906(4) 0.1002(3) 1.0721(3) 0.0496(14) Uani 1 1 d .
H76 H 0.7414 0.1005 1.0847 0.060 Uiso 1 1 d R
C88 C 0.7133(3) -0.1743(3) 1.1503(4) 0.0481(14) Uani 1 1 d .
H88 H 0.7434 -0.1964 1.2009 0.058 Uiso 1 1 d R
B70 B 0.8134(3) -0.0472(4) 1.1596(4) 0.0369(13) Uani 1 1 d .
C2 C 0.8831(3) -0.4723(4) 1.3055(4) 0.0578(16) Uani 1 1 d .
H2A H 0.9029 -0.4425 1.2629 0.069 Uiso 1 1 d R
H2B H 0.9127 -0.4583 1.3592 0.069 Uiso 1 1 d R
C84 C 0.6893(3) -0.0744(4) 1.0403(4) 0.0508(14) Uani 1 1 d .
H84 H 0.7014 -0.0223 1.0130 0.061 Uiso 1 1 d R
C78 C 0.8524(3) 0.0609(4) 1.2870(4) 0.0568(16) Uani 1 1 d .
H78 H 0.8974 0.0721 1.2667 0.068 Uiso 1 1 d R
C3 C 0.8865(3) -0.5684(4) 1.2894(4) 0.0554(16) Uani 1 1 d .
H3A H 0.8664 -0.5984 1.3316 0.066 Uiso 1 1 d R
H3B H 0.9372 -0.5869 1.2918 0.066 Uiso 1 1 d R
C7 C 0.6963(3) -0.7648(3) 1.2059(4) 0.0472(13) Uani 1 1 d .
H7A H 0.7115 -0.8209 1.2299 0.057 Uiso 1 1 d R
H7B H 0.7011 -0.7642 1.1485 0.057 Uiso 1 1 d R
C87 C 0.6496(3) -0.2206(4) 1.1173(4) 0.0520(15) Uani 1 1 d .
H87 H 0.6352 -0.2716 1.1445 0.062 Uiso 1 1 d R
C9 C 0.6010(4) -0.7698(4) 1.2923(4) 0.0602(17) Uani 1 1 d .
H9A H 0.5894 -0.8310 1.2944 0.072 Uiso 1 1 d R
H9B H 0.6445 -0.7568 1.3340 0.072 Uiso 1 1 d R
C12 C 0.7995(4) -0.3480(4) 1.2926(4) 0.0575(15) Uani 1 1 d .
H12A H 0.8285 -0.3209 1.3415 0.069 Uiso 1 1 d R
H12B H 0.7481 -0.3307 1.2864 0.069 Uiso 1 1 d R
H12C H 0.8183 -0.3299 1.2444 0.069 Uiso 1 1 d R
C72 C 0.9086(3) 0.0363(4) 1.0790(4) 0.0535(15) Uani 1 1 d .
H72 H 0.9441 -0.0099 1.0956 0.064 Uiso 1 1 d R
C81 C 0.7303(4) 0.0342(4) 1.3548(4) 0.0624(18) Uani 1 1 d .
H81 H 0.6868 0.0250 1.3786 0.075 Uiso 1 1 d R
C85 C 0.6246(3) -0.1205(4) 1.0049(4) 0.0605(17) Uani 1 1 d .
H85 H 0.5943 -0.1011 0.9533 0.073 Uiso 1 1 d R
C75 C 0.8105(4) 0.1681(4) 1.0252(4) 0.0627(18) Uani 1 1 d .
H75 H 0.7758 0.2141 1.0050 0.075 Uiso 1 1 d R
C13 C 0.7789(4) -0.4687(4) 1.3774(3) 0.0580(16) Uani 1 1 d .
H13A H 0.8070 -0.4367 1.4237 0.070 Uiso 1 1 d R
H13B H 0.7862 -0.5303 1.3870 0.070 Uiso 1 1 d R
H13C H 0.7267 -0.4550 1.3714 0.070 Uiso 1 1 d R
C90 C 0.9068(3) -0.1512(4) 1.2637(5) 0.070(2) Uani 1 1 d .
H90 H 0.8945 -0.1211 1.3107 0.084 Uiso 1 1 d R
C15 C 0.5683(4) -0.8005(4) 1.1435(5) 0.071(2) Uani 1 1 d .
H15A H 0.5778 -0.8617 1.1539 0.086 Uiso 1 1 d R
H15B H 0.5797 -0.7853 1.0904 0.086 Uiso 1 1 d R
H15C H 0.5166 -0.7883 1.1429 0.086 Uiso 1 1 d R
C74 C 0.8788(5) 0.1706(5) 1.0054(4) 0.070(2) Uani 1 1 d .
H74 H 0.8917 0.2205 0.9754 0.084 Uiso 1 1 d R
C14 C 0.8823(4) -0.5765(5) 1.1403(4) 0.0674(19) Uani 1 1 d .
H14A H 0.9248 -0.6151 1.1499 0.081 Uiso 1 1 d R
H14B H 0.8993 -0.5169 1.1422 0.081 Uiso 1 1 d R
H14C H 0.8520 -0.5884 1.0864 0.081 Uiso 1 1 d R
C79 C 0.8459(4) 0.1041(5) 1.3591(4) 0.0711(19) Uani 1 1 d .
H79 H 0.8847 0.1438 1.3842 0.085 Uiso 1 1 d R
C91 C 0.9570(4) -0.2209(5) 1.2805(7) 0.097(3) Uani 1 1 d .
H91 H 0.9765 -0.2399 1.3365 0.117 Uiso 1 1 d R
C16 C 0.4845(4) -0.5705(5) 1.2978(5) 0.0679(19) Uani 1 1 d .
H16A H 0.4648 -0.5772 1.3477 0.082 Uiso 1 1 d R
H16B H 0.4484 -0.5910 1.2509 0.082 Uiso 1 1 d R
H16C H 0.4951 -0.5099 1.2901 0.082 Uiso 1 1 d R
C94 C 0.9016(3) -0.1699(4) 1.1203(6) 0.076(2) Uani 1 1 d .
H94 H 0.8831 -0.1533 1.0633 0.091 Uiso 1 1 d R
C10 C 0.5376(4) -0.7165(4) 1.3100(5) 0.0648(18) Uani 1 1 d .
H10A H 0.5292 -0.7305 1.3645 0.078 Uiso 1 1 d R
H10B H 0.4936 -0.7301 1.2691 0.078 Uiso 1 1 d R
C73 C 0.9284(4) 0.1050(5) 1.0324(4) 0.070(2) Uani 1 1 d .
H73 H 0.9769 0.1063 1.0179 0.085 Uiso 1 1 d R
O99 O 0.9733(8) -0.4391(12) 0.9931(9) 0.297(12) Uani 1 1 d .
H99A H 0.9436 -0.4223 1.0365 0.357 Uiso 1 1 d R
H99B H 1.0078 -0.3943 0.9830 0.357 Uiso 1 1 d R
C80 C 0.7833(4) 0.0896(4) 1.3934(4) 0.0632(18) Uani 1 1 d .
H80 H 0.7769 0.1176 1.4440 0.076 Uiso 1 1 d R
C17 C 0.6058(4) -0.5932(5) 1.3809(4) 0.0710(19) Uani 1 1 d .
H17A H 0.5816 -0.5983 1.4277 0.085 Uiso 1 1 d R
H17B H 0.6211 -0.5337 1.3759 0.085 Uiso 1 1 d R
H17C H 0.6490 -0.6306 1.3891 0.085 Uiso 1 1 d R
C30 C 0.7793(4) -0.3230(5) 0.9880(4) 0.074(2) Uani 1 1 d .
H30A H 0.8076 -0.2717 1.0083 0.089 Uiso 1 1 d R
H30B H 0.7302 -0.3060 0.9593 0.089 Uiso 1 1 d R
H30C H 0.8042 -0.3541 0.9505 0.089 Uiso 1 1 d R
C92 C 0.9788(4) -0.2650(6) 1.2152(11) 0.128(6) Uani 1 1 d .
H92 H 1.0124 -0.3139 1.2264 0.154 Uiso 1 1 d R

loop_
_atom_site_aniso_label
_atom_site_aniso_U_11
_atom_site_aniso_U_22
_atom_site_aniso_U_33
_atom_site_aniso_U_23
_atom_site_aniso_U_13
_atom_site_aniso_U_12
Ni2 0.0263(3) 0.0341(3) 0.0392(4) 0.0047(3) -0.0001(3) 0.0023(2)
Ni1 0.0260(3) 0.0413(4) 0.0307(3) 0.0087(3) -0.0002(2) 0.0010(3)
Cl40 0.0336(6) 0.0386(6) 0.0521(8) 0.0026(6) 0.0024(5) 0.0006(5)
Cl50 0.0512(8) 0.0592(8) 0.0341(7) 0.0049(6) 0.0012(6) 0.0071(6)
O20 0.0262(16) 0.0353(17) 0.0287(17) 0.0088(13) -0.0018(13) 0.0022(13)
O60 0.0301(18) 0.047(2) 0.060(2) 0.0084(18) -0.0117(17) 0.0029(15)
N1 0.036(2) 0.054(3) 0.035(2) 0.003(2) -0.0034(18) -0.003(2)
N4 0.029(2) 0.053(3) 0.045(3) 0.004(2) 0.0018(19) 0.0079(19)
N32 0.036(2) 0.050(3) 0.044(3) 0.017(2) 0.002(2) -0.006(2)
N8 0.047(3) 0.030(2) 0.051(3) 0.0032(19) 0.007(2) -0.0010(19)
N63 0.045(3) 0.055(3) 0.055(3) -0.004(2) -0.018(2) -0.007(2)
N11 0.049(3) 0.048(3) 0.047(3) 0.003(2) 0.018(2) 0.000(2)
C77 0.041(3) 0.035(3) 0.037(3) 0.006(2) 0.006(2) 0.002(2)
N62 0.040(3) 0.051(3) 0.051(3) 0.000(2) -0.010(2) 0.001(2)
C83 0.037(3) 0.037(3) 0.043(3) -0.001(2) 0.010(2) 0.002(2)
C6 0.037(3) 0.042(3) 0.043(3) 0.010(2) -0.008(2) 0.012(2)
C93 0.053(5) 0.063(5) 0.251(15) -0.049(7) 0.048(7) -0.005(4)
C61 0.028(3) 0.053(3) 0.040(3) 0.003(2) 0.000(2) -0.002(2)
C31 0.035(3) 0.056(3) 0.050(3) 0.014(3) 0.003(2) -0.006(2)
C71 0.045(3) 0.046(3) 0.028(3) -0.010(2) 0.008(2) -0.010(2)
C89 0.031(3) 0.037(3) 0.077(4) -0.002(3) 0.005(3) -0.007(2)
C86 0.035(3) 0.062(4) 0.067(4) -0.022(3) 0.012(3) -0.014(3)
C5 0.040(3) 0.059(4) 0.055(4) 0.002(3) 0.008(3) 0.013(3)
C82 0.056(4) 0.048(3) 0.052(4) 0.001(3) 0.014(3) -0.001(3)
C76 0.077(4) 0.032(3) 0.042(3) -0.010(2) 0.017(3) -0.007(3)
C88 0.043(3) 0.037(3) 0.061(4) 0.009(3) 0.002(3) 0.006(2)
B70 0.038(3) 0.033(3) 0.040(3) -0.006(2) 0.008(3) -0.007(2)
C2 0.035(3) 0.072(4) 0.059(4) 0.001(3) -0.008(3) -0.005(3)
C84 0.051(3) 0.060(4) 0.041(3) 0.004(3) 0.009(3) -0.009(3)
C78 0.051(4) 0.063(4) 0.055(4) -0.013(3) 0.008(3) -0.015(3)
C3 0.023(3) 0.079(4) 0.056(4) 0.016(3) -0.013(2) 0.009(3)
C7 0.050(3) 0.038(3) 0.051(3) 0.004(2) 0.006(3) 0.013(2)
C87 0.045(3) 0.036(3) 0.074(4) 0.000(3) 0.010(3) -0.011(2)
C9 0.062(4) 0.042(3) 0.080(5) 0.015(3) 0.022(3) -0.003(3)
C12 0.054(4) 0.054(3) 0.060(4) 0.000(3) 0.001(3) -0.009(3)
C72 0.047(3) 0.065(4) 0.047(3) 0.002(3) 0.003(3) -0.014(3)
C81 0.088(5) 0.056(4) 0.051(4) 0.009(3) 0.033(4) 0.007(4)
C85 0.048(3) 0.075(4) 0.054(4) 0.004(3) -0.002(3) -0.017(3)
C75 0.095(5) 0.043(3) 0.047(4) -0.005(3) 0.008(4) 0.000(3)
C13 0.065(4) 0.076(4) 0.028(3) 0.002(3) -0.002(3) -0.007(3)
C90 0.041(3) 0.053(4) 0.108(6) 0.018(4) -0.002(4) -0.008(3)
C15 0.063(4) 0.041(3) 0.105(6) -0.019(4) 0.003(4) -0.007(3)
C74 0.094(6) 0.070(5) 0.046(4) 0.010(3) 0.013(4) -0.028(4)
C14 0.047(4) 0.102(5) 0.059(4) 0.016(4) 0.022(3) 0.024(4)
C79 0.081(5) 0.073(5) 0.053(4) -0.016(3) 0.000(4) -0.003(4)
C91 0.033(4) 0.066(5) 0.179(10) 0.046(6) -0.012(5) -0.009(3)
C16 0.060(4) 0.072(4) 0.082(5) 0.012(4) 0.040(4) 0.014(3)
C94 0.039(3) 0.053(4) 0.137(7) -0.029(4) 0.022(4) -0.001(3)
C10 0.064(4) 0.060(4) 0.077(5) 0.013(3) 0.031(4) -0.004(3)
C73 0.060(4) 0.094(5) 0.057(4) 0.004(4) 0.011(3) -0.032(4)
O99 0.212(17) 0.55(4) 0.138(9) -0.077(19) 0.053(11) -0.147(18)
C80 0.098(5) 0.060(4) 0.033(3) -0.001(3) 0.016(3) 0.018(4)
C17 0.074(5) 0.096(5) 0.047(4) -0.002(4) 0.024(3) -0.003(4)
C30 0.071(5) 0.086(5) 0.066(5) 0.025(4) 0.015(4) -0.014(4)
C92 0.033(4) 0.046(5) 0.302(18) 0.014(7) 0.022(7) 0.005(3)

loop_
_atom_type_symbol
_atom_type_description
_atom_type_scat_dispersion_real
_atom_type_scat_dispersion_imag
_atom_type_scat_source
C C 0.0033 0.0016 'International Tables Vol C Tables 4.2.6.8 and 6.1.1.4'
H H 0.0000 0.0000 'International Tables Vol C Tables 4.2.6.8 and 6.1.1.4'
B B 0.0013 0.0007 'International Tables Vol C Tables 4.2.6.8 and 6.1.1.4'
Cl Cl 0.1484 0.1585 'International Tables Vol C Tables 4.2.6.8 and 6.1.1.4'
N N 0.0061 0.0033 'International Tables Vol C Tables 4.2.6.8 and 6.1.1.4'
Ni Ni 0.3393 1.1124 'International Tables Vol C Tables 4.2.6.8 and 6.1.1.4'
O O 0.0106 0.0060 'International Tables Vol C Tables 4.2.6.8 and 6.1.1.4'

loop_
_geom_angle_atom_site_label_1
_geom_angle_atom_site_label_2
_geom_angle_atom_site_label_3
_geom_angle
O20 Ni2 O60 170.92(15)
O20 Ni2 N8 82.27(15)
O60 Ni2 N8 95.07(16)
O20 Ni2 N11 97.72(16)
O60 Ni2 N11 90.68(18)
N8 Ni2 N11 85.17(18)
O20 Ni2 Cl40 82.11(9)
O60 Ni2 Cl40 100.74(11)
N8 Ni2 Cl40 164.19(13)
N11 Ni2 Cl40 94.55(13)
O20 Ni2 Cl50 82.12(10)
O60 Ni2 Cl50 89.53(12)
N8 Ni2 Cl50 95.62(13)
N11 Ni2 Cl50 179.16(13)
Cl40 Ni2 Cl50 84.61(5)
O20 Ni2 Ni1 41.35(9)
O60 Ni2 Ni1 134.81(11)
N8 Ni2 Ni1 114.94(12)
N11 Ni2 Ni1 123.18(13)
Cl40 Ni2 Ni1 52.53(3)
Cl50 Ni2 Ni1 56.21(4)
O20 Ni1 N32 167.31(16)
O20 Ni1 N4 82.59(15)
N32 Ni1 N4 98.54(18)
O20 Ni1 N1 98.90(15)
N32 Ni1 N1 93.79(18)
N4 Ni1 N1 85.70(17)
O20 Ni1 Cl40 83.51(9)
N32 Ni1 Cl40 95.66(13)
N4 Ni1 Cl40 165.80(13)
N1 Ni1 Cl40 93.60(13)
O20 Ni1 Cl50 80.36(10)
N32 Ni1 Cl50 86.96(13)
N4 Ni1 Cl50 96.46(13)
N1 Ni1 Cl50 177.59(13)
Cl40 Ni1 Cl50 84.05(5)
O20 Ni1 Ni2 41.52(9)
N32 Ni1 Ni2 129.09(12)
N4 Ni1 Ni2 115.23(13)
N1 Ni1 Ni2 124.16(12)
Cl40 Ni1 Ni2 54.03(4)
Cl50 Ni1 Ni2 53.90(4)
Ni1 Cl40 Ni2 73.44(4)
Ni1 Cl40 N62 127.00(10)
Ni2 Cl40 N62 73.90(9)
Ni2 Cl50 Ni1 69.89(4)
C6 O20 Ni1 115.4(3)
C6 O20 Ni2 115.3(3)
Ni1 O20 Ni2 97.13(13)
C61 O60 Ni2 135.5(3)
C13 N1 C12 107.6(5)
C13 N1 C2 110.3(5)
C12 N1 C2 109.6(4)
C13 N1 Ni1 110.7(3)
C12 N1 Ni1 114.5(3)
C2 N1 Ni1 104.1(3)
C5 N4 C14 109.4(5)
C5 N4 C3 110.6(4)
C14 N4 C3 110.4(5)
C5 N4 Ni1 105.9(3)
C14 N4 Ni1 115.1(4)
C3 N4 Ni1 105.3(3)
C31 N32 Ni1 172.0(5)
C9 N8 C15 110.8(5)
C9 N8 C7 111.2(4)
C15 N8 C7 108.7(5)
C9 N8 Ni2 105.4(3)
C15 N8 Ni2 115.7(4)
C7 N8 Ni2 104.9(3)
C61 N63 H63A 109.5
C61 N63 H63B 127.0
H63A N63 H63B 111.8
C17 N11 C16 108.5(5)
C17 N11 C10 110.3(5)
C16 N11 C10 110.2(5)
C17 N11 Ni2 111.3(4)
C16 N11 Ni2 113.1(4)
C10 N11 Ni2 103.3(4)
C82 C77 C78 114.0(5)
C82 C77 B70 125.8(5)
C78 C77 B70 120.2(5)
C61 N62 Cl40 105.5(3)
C61 N62 H62A 120.4
Cl40 N62 H62A 15.0
C61 N62 H62B 110.5
Cl40 N62 H62B 140.6
H62A N62 H62B 126.4
C84 C83 C88 113.9(5)
C84 C83 B70 126.4(5)
C88 C83 B70 119.7(5)
O20 C6 C7 112.3(4)
O20 C6 C5 111.1(4)
C7 C6 C5 107.6(5)
O20 C6 H6 107.6
C7 C6 H6 109.0
C5 C6 H6 109.2
C92 C93 C94 121.5(11)
C92 C93 H93 116.9
C94 C93 H93 121.5
O60 C61 N63 120.3(5)
O60 C61 N62 123.1(5)
N63 C61 N62 116.5(5)
N32 C31 C30 178.3(7)
C76 C71 C72 114.4(5)
C76 C71 B70 121.3(5)
C72 C71 B70 124.2(5)
C90 C89 C94 114.5(6)
C90 C89 B70 124.8(6)
C94 C89 B70 120.5(6)
C85 C86 C87 119.6(5)
C85 C86 H86 119.3
C87 C86 H86 121.0
N4 C5 C6 112.1(4)
N4 C5 H5A 110.1
C6 C5 H5A 107.8
N4 C5 H5B 108.9
C6 C5 H5B 108.4
H5A C5 H5B 109.5
C77 C82 C81 122.5(6)
C77 C82 H82 119.8
C81 C82 H82 117.6
C75 C76 C71 122.9(6)
C75 C76 H76 118.3
C71 C76 H76 118.8
C87 C88 C83 123.8(5)
C87 C88 H88 116.8
C83 C88 H88 119.3
C89 B70 C77 110.2(4)
C89 B70 C71 112.6(4)
C77 B70 C71 105.6(4)
C89 B70 C83 105.9(4)
C77 B70 C83 110.0(4)
C71 B70 C83 112.7(4)
N1 C2 C3 110.4(5)
N1 C2 H2A 108.8
C3 C2 H2A 107.7
N1 C2 H2B 110.3
C3 C2 H2B 110.2
H2A C2 H2B 109.5
C83 C84 C85 123.6(6)
C83 C84 H84 117.8
C85 C84 H84 118.6
C79 C78 C77 124.1(6)
C79 C78 H78 115.9
C77 C78 H78 120.0
N4 C3 C2 110.0(5)
N4 C3 H3A 108.4
C2 C3 H3A 107.9
N4 C3 H3B 110.2
C2 C3 H3B 110.8
H3A C3 H3B 109.5
N8 C7 C6 111.7(4)
N8 C7 H7A 110.0
C6 C7 H7A 109.6
N8 C7 H7B 108.4
C6 C7 H7B 107.6
H7A C7 H7B 109.5
C88 C87 C86 119.4(5)
C88 C87 H87 121.6
C86 C87 H87 118.9
N8 C9 C10 110.6(5)
N8 C9 H9A 109.5
C10 C9 H9A 110.0
N8 C9 H9B 109.0
C10 C9 H9B 108.2
H9A C9 H9B 109.5
N1 C12 H12A 110.0
N1 C12 H12B 109.0
H12A C12 H12B 109.5
N1 C12 H12C 109.5
H12A C12 H12C 109.5
H12B C12 H12C 109.5
C73 C72 C71 122.4(6)
C73 C72 H72 118.5
C71 C72 H72 119.0
C80 C81 C82 121.1(6)
C80 C81 H81 118.4
C82 C81 H81 120.4
C86 C85 C84 119.6(6)
C86 C85 H85 120.4
C84 C85 H85 120.0
C74 C75 C76 120.8(7)
C74 C75 H75 118.3
C76 C75 H75 120.9
N1 C13 H13A 109.6
N1 C13 H13B 109.3
H13A C13 H13B 109.5
N1 C13 H13C 109.5
H13A C13 H13C 109.5
H13B C13 H13C 109.5
C89 C90 C91 122.7(9)
C89 C90 H90 120.1
C91 C90 H90 117.2
N8 C15 H15A 109.7
N8 C15 H15B 108.9
H15A C15 H15B 109.5
N8 C15 H15C 109.8
H15A C15 H15C 109.5
H15B C15 H15C 109.5
C75 C74 C73 119.0(6)
C75 C74 H74 118.4
C73 C74 H74 122.5
N4 C14 H14A 108.6
N4 C14 H14B 108.9
H14A C14 H14B 109.5
N4 C14 H14C 110.9
H14A C14 H14C 109.5
H14B C14 H14C 109.5
C78 C79 C80 119.2(7)
C78 C79 H79 119.1
C80 C79 H79 121.7
C92 C91 C90 119.8(10)
C92 C91 H91 118.6
C90 C91 H91 121.6
N11 C16 H16A 109.4
N11 C16 H16B 109.7
H16A C16 H16B 109.5
N11 C16 H16C 109.3
H16A C16 H16C 109.5
H16B C16 H16C 109.5
C93 C94 C89 123.1(10)
C93 C94 H94 118.4
C89 C94 H94 118.5
N11 C10 C9 110.9(5)
N11 C10 H10A 109.6
C9 C10 H10A 109.4
N11 C10 H10B 108.9
C9 C10 H10B 108.5
H10A C10 H10B 109.5
C74 C73 C72 120.4(7)
C74 C73 H73 119.3
C72 C73 H73 120.3
H99A O99 H99B 113.5
C81 C80 C79 118.9(6)
C81 C80 H80 119.1
C79 C80 H80 122.0
N11 C17 H17A 109.0
N11 C17 H17B 110.9
H17A C17 H17B 109.5
N11 C17 H17C 108.5
H17A C17 H17C 109.5
H17B C17 H17C 109.5
C31 C30 H30A 109.2
C31 C30 H30B 109.5
H30A C30 H30B 109.5
C31 C30 H30C 109.7
H30A C30 H30C 109.5
H30B C30 H30C 109.5
C93 C92 C91 118.3(8)
C93 C92 H92 121.6
C91 C92 H92 120.1

loop_
_geom_bond_atom_site_label_1
_geom_bond_atom_site_label_2
_geom_bond_distance
Ni2 O20 1.983(3)
Ni2 O60 2.041(3)
Ni2 N8 2.102(4)
Ni2 N11 2.138(4)
Ni2 Cl40 2.5065(15)
Ni2 Cl50 2.5542(16)
Ni1 O20 1.976(3)
Ni1 N32 2.071(4)
Ni1 N4 2.079(4)
Ni1 N1 2.115(4)
Ni1 Cl40 2.4579(14)
Ni1 Cl50 2.6271(16)
Cl40 N62 3.176(5)
O20 C6 1.418(6)
O60 C61 1.242(6)
N1 C13 1.474(7)
N1 C12 1.479(8)
N1 C2 1.481(7)
N4 C5 1.463(7)
N4 C14 1.469(7)
N4 C3 1.491(7)
N32 C31 1.116(7)
N8 C9 1.478(8)
N8 C15 1.482(8)
N8 C7 1.491(7)
N63 C61 1.330(6)
N63 H63A 1.0736
N63 H63B 0.8968
N11 C17 1.466(8)
N11 C16 1.468(8)
N11 C10 1.486(8)
C77 C82 1.387(8)
C77 C78 1.396(8)
C77 B70 1.653(8)
N62 C61 1.332(7)
N62 H62A 1.0159
N62 H62B 1.0070
C83 C84 1.379(8)
C83 C88 1.405(7)
C83 B70 1.654(7)
C6 C7 1.540(8)
C6 C5 1.563(8)
C6 H6 0.9599
C93 C92 1.356(17)
C93 C94 1.366(12)
C93 H93 0.9600
C31 C30 1.460(8)
C71 C76 1.391(8)
C71 C72 1.397(8)
C71 B70 1.654(8)
C89 C90 1.391(10)
C89 C94 1.399(10)
C89 B70 1.629(8)
C86 C85 1.361(9)
C86 C87 1.376(9)
C86 H86 0.9598
C5 H5A 0.9597
C5 H5B 0.9601
C82 C81 1.395(9)
C82 H82 0.9599
C76 C75 1.382(8)
C76 H76 0.9600
C88 C87 1.375(8)
C88 H88 0.9600
C2 C3 1.495(9)
C2 H2A 0.9602
C2 H2B 0.9599
C84 C85 1.397(8)
C84 H84 0.9600
C78 C79 1.378(9)
C78 H78 0.9600
C3 H3A 0.9600
C3 H3B 0.9597
C7 H7A 0.9601
C7 H7B 0.9600
C87 H87 0.9599
C9 C10 1.488(9)
C9 H9A 0.9600
C9 H9B 0.9599
C12 H12A 0.9600
C12 H12B 0.9599
C12 H12C 0.9602
C72 C73 1.387(9)
C72 H72 0.9600
C81 C80 1.344(10)
C81 H81 0.9599
C85 H85 0.9599
C75 C74 1.349(10)
C75 H75 0.9600
C13 H13A 0.9600
C13 H13B 0.9599
C13 H13C 0.9599
C90 C91 1.396(10)
C90 H90 0.9601
C15 H15A 0.9601
C15 H15B 0.9600
C15 H15C 0.9600
C74 C73 1.363(11)
C74 H74 0.9600
C14 H14A 0.9599
C14 H14B 0.9600
C14 H14C 0.9600
C79 C80 1.385(10)
C79 H79 0.9601
C91 C92 1.387(16)
C91 H91 0.9601
C16 H16A 0.9599
C16 H16B 0.9599
C16 H16C 0.9600
C94 H94 0.9600
C10 H10A 0.9598
C10 H10B 0.9600
C73 H73 0.9597
O99 H99A 1.0076
O99 H99B 0.9654
C80 H80 0.9599
C17 H17A 0.9598
C17 H17B 0.9600
C17 H17C 0.9599
C30 H30A 0.9600
C30 H30B 0.9600
C30 H30C 0.9601
C92 H92 0.9598
